data_7016368
loop_
_publ_author_name
'Wang, Tao'
'Hao, Xin-Qi'
'Zhang, Xiao-Xue'
'Gong, Jun-Fang'
'Song, Mao-Ping'

_publ_section_title
;
 Synthesis, structure and catalytic properties of CNN pincer
 palladium(ii) and ruthenium(ii) complexes with
 N-substituted-2-aminomethyl-6-phenylpyridines.
;
_journal_issue 35
_journal_name_full 'Dalton transactions (Cambridge, England : 2003)'
_journal_page_first 8964
_journal_page_last 8976
_journal_paper_doi 10.1039/c1dt10331h
_journal_volume 40
_journal_year 2011
_chemical_formula_moiety 'C40 H39 Cl N2 P2 Ru, C H2 Cl2'
_chemical_formula_sum 'C41 H41 Cl3 N2 P2 Ru'
_chemical_formula_weight 831.12
_chemical_name_systematic
;
?
;
_space_group_crystal_system triclinic
_space_group_IT_number 2
_space_group_name_Hall '-P 1'
_space_group_name_H-M_alt 'P -1'
_symmetry_space_group_name_Hall '-P 1'
_symmetry_space_group_name_H-M 'P -1'
_atom_sites_solution_hydrogens geom
_atom_sites_solution_primary direct
_atom_sites_solution_secondary difmap
_audit_creation_date 2011-04-11
_audit_creation_method
;
Olex2 1.1
(compiled 2011.02.15 svn.r1672, GUI svn.r3494)
;
_cell_angle_alpha 104.722(4)
_cell_angle_beta 90.241(4)
_cell_angle_gamma 95.615(4)
_cell_formula_units_Z 2
_cell_length_a 9.1716(3)
_cell_length_b 11.2294(6)
_cell_length_c 19.1796(9)
_cell_measurement_reflns_used 8792
_cell_measurement_temperature 292.15
_cell_measurement_theta_max 29.1044
_cell_measurement_theta_min 3.0599
_cell_volume 1900.45(15)
_computing_cell_refinement
;
CrysAlisPro, Oxford Diffraction Ltd.,
Version 1.171.34.40 (release 27-08-2010 CrysAlis171 .NET)
(compiled Aug 27 2010,11:50:40)
;
_computing_data_collection
;
CrysAlisPro, Oxford Diffraction Ltd.,
Version 1.171.34.40 (release 27-08-2010 CrysAlis171 .NET)
(compiled Aug 27 2010,11:50:40)
;
_computing_data_reduction
;
CrysAlisPro, Oxford Diffraction Ltd.,
Version 1.171.34.40 (release 27-08-2010 CrysAlis171 .NET)
(compiled Aug 27 2010,11:50:40)
;
_computing_molecular_graphics
;
O. V. Dolomanov, L. J. Bourhis, R. J. Gildea, J. A. K. Howard and H. Puschmann,
OLEX2: a complete structure solution, refinement and analysis program.
J. Appl. Cryst. (2009). 42, 339-341.
;
_computing_publication_material
;
O. V. Dolomanov, L. J. Bourhis, R. J. Gildea, J. A. K. Howard and H. Puschmann,
OLEX2: a complete structure solution, refinement and analysis program.
J. Appl. Cryst. (2009). 42, 339-341.
;
_computing_structure_refinement 'SHELXL-97 (Sheldrick, 1997)'
_computing_structure_solution 'A short history of SHELX (Sheldrick, 2007)'
_diffrn_ambient_temperature 292.15
_diffrn_detector_area_resol_mean 16.2312
_diffrn_measured_fraction_theta_full 0.997
_diffrn_measured_fraction_theta_max 0.997
_diffrn_measurement_details
;
1 omega -7.00 90.00 1.0000 5.0000
omega____ theta____ kappa____ phi______ frames
- 19.7885 77.0000 90.0000 97

2 omega -9.00 31.00 1.0000 5.0000
omega____ theta____ kappa____ phi______ frames
- 19.7885 77.0000 -150.0000 40

3 omega -52.00 39.00 1.0000 5.0000
omega____ theta____ kappa____ phi______ frames
- 19.7885 -37.0000 -180.0000 91

4 omega -1.00 63.00 1.0000 5.0000
omega____ theta____ kappa____ phi______ frames
- 19.7885 -123.0000 -32.0000 64

5 omega -46.00 50.00 1.0000 5.0000
omega____ theta____ kappa____ phi______ frames
- 19.7885 -77.0000 -30.0000 96

6 omega -53.00 2.00 1.0000 5.0000
omega____ theta____ kappa____ phi______ frames
- 19.7885 -37.0000 60.0000 55
;
_diffrn_measurement_device_type 'Xcalibur, Eos, Gemini'
_diffrn_measurement_method '\w scans'
_diffrn_orient_matrix_UB_11 0.0002190000
_diffrn_orient_matrix_UB_12 -0.0627373000
_diffrn_orient_matrix_UB_13 0.0009036000
_diffrn_orient_matrix_UB_21 -0.0776934000
_diffrn_orient_matrix_UB_22 -0.0062333000
_diffrn_orient_matrix_UB_23 0.0002298000
_diffrn_orient_matrix_UB_31 -0.0028100000
_diffrn_orient_matrix_UB_32 -0.0183166000
_diffrn_orient_matrix_UB_33 -0.0382433000
_diffrn_radiation_monochromator graphite
_diffrn_radiation_type 'Mo K\a'
_diffrn_radiation_wavelength 0.7107
_diffrn_reflns_av_R_equivalents 0.0277
_diffrn_reflns_av_unetI/netI 0.0428
_diffrn_reflns_limit_h_max 11
_diffrn_reflns_limit_h_min -11
_diffrn_reflns_limit_k_max 14
_diffrn_reflns_limit_k_min -13
_diffrn_reflns_limit_l_max 23
_diffrn_reflns_limit_l_min -23
_diffrn_reflns_number 15657
_diffrn_reflns_theta_full 26.37
_diffrn_reflns_theta_max 26.37
_diffrn_reflns_theta_min 3.07
_diffrn_source 'Enhance (Mo) X-ray Source'
_exptl_absorpt_coefficient_mu 0.740
_exptl_absorpt_correction_T_max 1.00000
_exptl_absorpt_correction_T_min 0.84763
_exptl_absorpt_correction_type multi-scan
_exptl_absorpt_process_details
;
CrysAlisPro, Oxford Diffraction Ltd.,
Version 1.171.34.40 (release 27-08-2010 CrysAlis171 .NET)
(compiled Aug 27 2010,11:50:40)
Empirical absorption correction using spherical harmonics,
implemented in SCALE3 ABSPACK scaling algorithm.
;
_exptl_crystal_density_diffrn 1.452
_exptl_crystal_density_method 'not measured'
_exptl_crystal_F_000 852
_exptl_crystal_size_max 0.20
_exptl_crystal_size_mid 0.18
_exptl_crystal_size_min 0.16
_refine_diff_density_max 0.667
_refine_diff_density_min -0.634
_refine_diff_density_rms 0.072
_refine_ls_extinction_method none
_refine_ls_goodness_of_fit_ref 1.058
_refine_ls_hydrogen_treatment mixed
_refine_ls_matrix_type full
_refine_ls_number_parameters 457
_refine_ls_number_reflns 7742
_refine_ls_number_restraints 4
_refine_ls_restrained_S_all 1.086
_refine_ls_R_factor_all 0.0536
_refine_ls_R_factor_gt 0.0404
_refine_ls_shift/su_max 0.002
_refine_ls_shift/su_mean 0.000
_refine_ls_structure_factor_coef Fsqd
_refine_ls_weighting_details 'calc w=1/[\s^2^(Fo^2^)+(0.0421P)^2^+1.0643P] where P=(Fo^2^+2Fc^2^)/3'
_refine_ls_weighting_scheme calc
_refine_ls_wR_factor_gt 0.0908
_refine_ls_wR_factor_ref 0.0976
_reflns_number_gt 6396
_reflns_number_total 7742
_reflns_threshold_expression >2sigma(I)
_cod_data_source_file c1dt10331h.txt
_cod_data_source_block 20101124b
_cod_original_cell_volume 1900.46(15)
_cod_database_code 7016368
_chemical_oxdiff_formula 'C11 H10 S O2'
_reflns_odcompleteness_completeness 99.68
_reflns_odcompleteness_iscentric 1
_reflns_odcompleteness_theta 26.32

loop_
_space_group_symop_id
_space_group_symop_operation_xyz
1 'x, y, z'
2 '-x, -y, -z'

loop_
_atom_site_label
_atom_site_type_symbol
_atom_site_fract_x
_atom_site_fract_y
_atom_site_fract_z
_atom_site_U_iso_or_equiv
_atom_site_adp_type
_atom_site_occupancy
_atom_site_symmetry_multiplicity
_atom_site_calc_flag
_atom_site_refinement_flags
_atom_site_disorder_assembly
_atom_site_disorder_group
C1 C 1.1566(3) 0.5472(3) 0.69213(16) 0.0335(7) Uani 1 1 d . . .
C2 C 1.2881(4) 0.6126(3) 0.72522(18) 0.0404(7) Uani 1 1 d . . .
H2 H 1.2887 0.6515 0.7742 0.049 Uiso 1 1 calc R . .
C3 C 1.4164(4) 0.6220(3) 0.6885(2) 0.0501(9) Uani 1 1 d . . .
H3 H 1.4998 0.6676 0.7128 0.060 Uiso 1 1 calc R . .
C4 C 1.4219(4) 0.5645(4) 0.6161(2) 0.0565(10) Uani 1 1 d . . .
H4 H 1.5083 0.5712 0.5916 0.068 Uiso 1 1 calc R . .
C5 C 1.2977(4) 0.4970(3) 0.58071(19) 0.0502(9) Uani 1 1 d . . .
H5 H 1.3007 0.4572 0.5320 0.060 Uiso 1 1 calc R . .
C6 C 1.1670(4) 0.4875(3) 0.61726(16) 0.0378(7) Uani 1 1 d . . .
C7 C 1.0337(4) 0.4148(3) 0.58122(16) 0.0384(7) Uani 1 1 d . . .
C8 C 1.0133(5) 0.3527(3) 0.50878(18) 0.0531(10) Uani 1 1 d . . .
H8 H 1.0905 0.3526 0.4775 0.064 Uiso 1 1 calc R . .
C9 C 0.8795(6) 0.2918(4) 0.4837(2) 0.0648(12) Uani 1 1 d . . .
H9 H 0.8658 0.2506 0.4351 0.078 Uiso 1 1 calc R . .
C10 C 0.7649(5) 0.2911(3) 0.5298(2) 0.0598(11) Uani 1 1 d . . .
H10 H 0.6736 0.2501 0.5128 0.072 Uiso 1 1 calc R . .
C11 C 0.7882(4) 0.3527(3) 0.60200(18) 0.0448(8) Uani 1 1 d . . .
C12 C 0.6744(4) 0.3572(4) 0.6587(2) 0.0536(9) Uani 1 1 d . . .
H12A H 0.5778 0.3545 0.6372 0.064 Uiso 1 1 calc R . .
H12B H 0.6760 0.2859 0.6784 0.064 Uiso 1 1 calc R . .
C13 C 1.0740(4) 0.2385(3) 0.69774(16) 0.0373(7) Uani 1 1 d . . .
C14 C 1.2134(4) 0.2412(3) 0.66934(19) 0.0486(9) Uani 1 1 d . . .
H14 H 1.2826 0.3080 0.6885 0.058 Uiso 1 1 calc R . .
C15 C 1.2504(5) 0.1464(4) 0.6133(2) 0.0669(12) Uani 1 1 d . . .
H15 H 1.3444 0.1492 0.5954 0.080 Uiso 1 1 calc R . .
C16 C 1.1492(6) 0.0477(4) 0.5838(2) 0.0797(14) Uani 1 1 d . . .
H16 H 1.1742 -0.0159 0.5457 0.096 Uiso 1 1 calc R . .
C17 C 1.0115(6) 0.0434(4) 0.6106(2) 0.0795(14) Uani 1 1 d . . .
H17 H 0.9433 -0.0240 0.5912 0.095 Uiso 1 1 calc R . .
C18 C 0.9730(4) 0.1386(4) 0.6666(2) 0.0578(10) Uani 1 1 d . . .
H18 H 0.8782 0.1357 0.6835 0.069 Uiso 1 1 calc R . .
C19 C 0.8989(3) 0.2887(3) 0.82276(16) 0.0364(7) Uani 1 1 d . . .
C20 C 0.9328(4) 0.1829(3) 0.84161(19) 0.0503(9) Uani 1 1 d . . .
H20 H 1.0208 0.1506 0.8276 0.060 Uiso 1 1 calc R . .
C21 C 0.8369(5) 0.1253(4) 0.8809(2) 0.0591(11) Uani 1 1 d . . .
H21 H 0.8620 0.0555 0.8940 0.071 Uiso 1 1 calc R . .
C22 C 0.7042(5) 0.1699(4) 0.90116(19) 0.0595(11) Uani 1 1 d . . .
H22 H 0.6395 0.1296 0.9269 0.071 Uiso 1 1 calc R . .
C23 C 0.6689(4) 0.2737(4) 0.88292(19) 0.0530(9) Uani 1 1 d . . .
H23 H 0.5798 0.3044 0.8963 0.064 Uiso 1 1 calc R . .
C24 C 0.7658(4) 0.3335(3) 0.84446(17) 0.0417(8) Uani 1 1 d . . .
H24 H 0.7413 0.4048 0.8330 0.050 Uiso 1 1 calc R . .
C25 C 1.1982(3) 0.3921(3) 0.82607(17) 0.0398(7) Uani 1 1 d . . .
H25A H 1.2336 0.3116 0.8200 0.048 Uiso 1 1 calc R . .
H25B H 1.2701 0.4415 0.8055 0.048 Uiso 1 1 calc R . .
C26 C 1.1972(4) 0.4520(3) 0.90672(17) 0.0465(8) Uani 1 1 d . . .
H26A H 1.1218 0.4063 0.9277 0.056 Uiso 1 1 calc R . .
H26B H 1.2906 0.4439 0.9280 0.056 Uiso 1 1 calc R . .
C27 C 1.1707(4) 0.5880(3) 0.92766(19) 0.0478(8) Uani 1 1 d . . .
H27A H 1.2284 0.6302 0.8972 0.057 Uiso 1 1 calc R . .
H27B H 1.2058 0.6238 0.9770 0.057 Uiso 1 1 calc R . .
C28 C 1.0106(4) 0.6127(3) 0.92156(16) 0.0383(7) Uani 1 1 d . . .
H28A H 0.9893 0.6763 0.9639 0.046 Uiso 1 1 calc R . .
H28B H 0.9487 0.5379 0.9222 0.046 Uiso 1 1 calc R . .
C29 C 0.7788(3) 0.7140(3) 0.86847(16) 0.0340(7) Uani 1 1 d . . .
C30 C 0.6926(4) 0.6659(3) 0.91634(19) 0.0469(8) Uani 1 1 d . . .
H30 H 0.7269 0.6062 0.9363 0.056 Uiso 1 1 calc R . .
C31 C 0.5558(4) 0.7060(4) 0.9348(2) 0.0604(11) Uani 1 1 d . . .
H31 H 0.4994 0.6723 0.9666 0.073 Uiso 1 1 calc R . .
C32 C 0.5036(4) 0.7943(4) 0.9066(2) 0.0547(10) Uani 1 1 d . . .
H32 H 0.4131 0.8222 0.9200 0.066 Uiso 1 1 calc R . .
C33 C 0.5864(4) 0.8415(3) 0.8582(2) 0.0492(9) Uani 1 1 d . . .
H33 H 0.5506 0.9001 0.8379 0.059 Uiso 1 1 calc R . .
C34 C 0.7227(4) 0.8020(3) 0.83952(17) 0.0417(8) Uani 1 1 d . . .
H34 H 0.7776 0.8351 0.8070 0.050 Uiso 1 1 calc R . .
C35 C 1.0714(3) 0.8134(3) 0.85711(17) 0.0362(7) Uani 1 1 d . . .
C36 C 1.1030(4) 0.8885(3) 0.92658(19) 0.0454(8) Uani 1 1 d . . .
H36 H 1.0639 0.8636 0.9659 0.055 Uiso 1 1 calc R . .
C37 C 1.1912(4) 0.9989(3) 0.9380(2) 0.0583(10) Uani 1 1 d . . .
H37 H 1.2117 1.0473 0.9847 0.070 Uiso 1 1 calc R . .
C38 C 1.2490(4) 1.0376(3) 0.8803(3) 0.0625(11) Uani 1 1 d . . .
H38 H 1.3102 1.1111 0.8879 0.075 Uiso 1 1 calc R . .
C39 C 1.2157(4) 0.9669(4) 0.8115(2) 0.0590(11) Uani 1 1 d . . .
H39 H 1.2524 0.9942 0.7725 0.071 Uiso 1 1 calc R . .
C40 C 1.1273(4) 0.8544(3) 0.7991(2) 0.0467(8) Uani 1 1 d . . .
H40 H 1.1059 0.8071 0.7522 0.056 Uiso 1 1 calc R . .
C41 C 0.5793(9) -0.1036(6) 0.6478(3) 0.137(3) Uani 1 1 d D . .
H41A H 0.6641 -0.1467 0.6522 0.165 Uiso 1 1 calc R A 1
H41B H 0.4919 -0.1595 0.6482 0.165 Uiso 1 1 calc R A 1
Cl1 Cl 0.86733(10) 0.68527(8) 0.67238(4) 0.0450(2) Uani 1 1 d . . .
Cl2 Cl 0.5792(6) 0.0292(4) 0.72086(19) 0.1055(9) Uani 0.728(5) 1 d PD B 1
Cl3 Cl 0.5840(3) -0.0590(4) 0.56685(13) 0.1204(11) Uani 0.728(5) 1 d PD B 1
N1 N 0.9203(3) 0.4112(2) 0.62578(13) 0.0347(6) Uani 1 1 d . . .
N2 N 0.7042(3) 0.4719(3) 0.71703(17) 0.0460(7) Uani 1 1 d . . .
P1 P 1.02551(8) 0.36919(7) 0.77066(4) 0.03063(17) Uani 1 1 d . . .
P2 P 0.96005(8) 0.66169(7) 0.84073(4) 0.03030(17) Uani 1 1 d . . .
Ru1 Ru 0.94857(3) 0.52334(2) 0.729439(12) 0.02906(8) Uani 1 1 d . . .
Cl3A Cl 0.6295(10) -0.1362(11) 0.5593(4) 0.1204(11) Uani 0.272(5) 1 d PD B 2
Cl2A Cl 0.570(2) 0.0454(13) 0.7014(6) 0.1055(9) Uani 0.272(5) 1 d PD B 2
H2A H 0.680(4) 0.538(3) 0.7000(18) 0.044(10) Uiso 1 1 d . . .
H2B H 0.650(5) 0.474(4) 0.751(2) 0.071(14) Uiso 1 1 d . . .

loop_
_atom_site_aniso_label
_atom_site_aniso_U_11
_atom_site_aniso_U_22
_atom_site_aniso_U_33
_atom_site_aniso_U_23
_atom_site_aniso_U_13
_atom_site_aniso_U_12
C1 0.0380(17) 0.0325(16) 0.0336(16) 0.0126(13) 0.0062(13) 0.0095(13)
C2 0.0375(18) 0.0403(18) 0.0448(18) 0.0110(15) 0.0073(14) 0.0101(14)
C3 0.0333(18) 0.054(2) 0.067(2) 0.0216(19) 0.0083(17) 0.0071(16)
C4 0.042(2) 0.067(3) 0.068(3) 0.028(2) 0.0237(19) 0.0153(19)
C5 0.061(2) 0.055(2) 0.0404(19) 0.0167(17) 0.0202(18) 0.0225(19)
C6 0.0453(19) 0.0388(18) 0.0339(16) 0.0143(14) 0.0083(14) 0.0132(14)
C7 0.054(2) 0.0352(17) 0.0299(16) 0.0124(13) 0.0069(14) 0.0138(15)
C8 0.081(3) 0.047(2) 0.0315(18) 0.0059(16) 0.0061(18) 0.015(2)
C9 0.107(4) 0.051(2) 0.0318(19) 0.0017(17) -0.010(2) 0.008(2)
C10 0.075(3) 0.047(2) 0.050(2) 0.0044(18) -0.024(2) -0.002(2)
C11 0.054(2) 0.0377(18) 0.0425(19) 0.0110(15) -0.0124(16) 0.0027(16)
C12 0.041(2) 0.056(2) 0.063(2) 0.0176(19) -0.0107(17) -0.0048(17)
C13 0.0418(18) 0.0360(17) 0.0339(16) 0.0055(13) -0.0004(14) 0.0123(14)
C14 0.046(2) 0.045(2) 0.052(2) 0.0067(16) 0.0056(16) 0.0101(16)
C15 0.070(3) 0.060(3) 0.066(3) 0.002(2) 0.025(2) 0.021(2)
C16 0.099(4) 0.057(3) 0.070(3) -0.013(2) 0.024(3) 0.019(3)
C17 0.084(3) 0.056(3) 0.075(3) -0.019(2) 0.004(3) -0.009(2)
C18 0.050(2) 0.054(2) 0.059(2) -0.0044(19) 0.0028(18) 0.0029(18)
C19 0.0392(18) 0.0353(17) 0.0346(16) 0.0101(13) -0.0014(13) 0.0005(14)
C20 0.055(2) 0.046(2) 0.054(2) 0.0196(17) -0.0007(17) 0.0061(17)
C21 0.083(3) 0.046(2) 0.052(2) 0.0246(18) -0.006(2) -0.005(2)
C22 0.075(3) 0.056(2) 0.043(2) 0.0142(18) 0.0063(19) -0.020(2)
C23 0.050(2) 0.062(2) 0.045(2) 0.0128(18) 0.0117(17) -0.0034(18)
C24 0.0432(19) 0.0436(19) 0.0389(18) 0.0121(15) 0.0027(14) 0.0037(15)
C25 0.0341(17) 0.0444(19) 0.0442(18) 0.0144(15) -0.0004(14) 0.0116(14)
C26 0.045(2) 0.059(2) 0.0390(18) 0.0175(16) -0.0116(15) 0.0061(17)
C27 0.046(2) 0.054(2) 0.0402(19) 0.0077(16) -0.0143(15) 0.0027(17)
C28 0.0443(19) 0.0398(18) 0.0302(16) 0.0077(13) 0.0019(13) 0.0043(14)
C29 0.0285(15) 0.0367(17) 0.0318(15) 0.0001(13) 0.0023(12) 0.0026(13)
C30 0.043(2) 0.049(2) 0.052(2) 0.0164(16) 0.0165(16) 0.0078(16)
C31 0.040(2) 0.069(3) 0.072(3) 0.019(2) 0.0251(19) 0.0009(19)
C32 0.0300(18) 0.054(2) 0.073(3) 0.004(2) 0.0126(18) 0.0062(16)
C33 0.0363(19) 0.048(2) 0.061(2) 0.0067(17) -0.0012(16) 0.0100(16)
C34 0.0338(17) 0.049(2) 0.0413(18) 0.0085(15) 0.0038(14) 0.0051(15)
C35 0.0265(15) 0.0338(17) 0.0463(18) 0.0050(14) 0.0039(13) 0.0070(13)
C36 0.0414(19) 0.0410(19) 0.050(2) 0.0048(16) 0.0008(16) 0.0042(15)
C37 0.049(2) 0.043(2) 0.073(3) -0.0023(19) -0.008(2) 0.0027(17)
C38 0.040(2) 0.037(2) 0.105(4) 0.010(2) -0.008(2) -0.0022(16)
C39 0.045(2) 0.050(2) 0.089(3) 0.030(2) 0.018(2) 0.0053(18)
C40 0.043(2) 0.043(2) 0.053(2) 0.0113(16) 0.0138(16) 0.0060(15)
C41 0.187(8) 0.097(5) 0.128(6) 0.046(4) -0.001(5) -0.027(5)
Cl1 0.0564(5) 0.0465(5) 0.0371(4) 0.0150(4) 0.0049(4) 0.0170(4)
Cl2 0.1144(15) 0.1252(19) 0.077(2) 0.0391(14) 0.007(2) -0.0251(14)
Cl3 0.108(2) 0.173(3) 0.0709(11) 0.0153(17) 0.0070(11) 0.0118(19)
N1 0.0427(15) 0.0336(14) 0.0286(13) 0.0089(11) -0.0053(11) 0.0057(11)
N2 0.0364(16) 0.061(2) 0.0425(17) 0.0160(15) 0.0009(13) 0.0086(14)
P1 0.0293(4) 0.0317(4) 0.0309(4) 0.0074(3) 0.0010(3) 0.0049(3)
P2 0.0285(4) 0.0337(4) 0.0282(4) 0.0064(3) 0.0050(3) 0.0044(3)
Ru1 0.02933(13) 0.03252(14) 0.02571(13) 0.00717(9) 0.00224(9) 0.00574(9)
Cl3A 0.108(2) 0.173(3) 0.0709(11) 0.0153(17) 0.0070(11) 0.0118(19)
Cl2A 0.1144(15) 0.1252(19) 0.077(2) 0.0391(14) 0.007(2) -0.0251(14)

loop_
_atom_type_symbol
_atom_type_description
_atom_type_scat_dispersion_real
_atom_type_scat_dispersion_imag
_atom_type_scat_source
C C 0.0033 0.0016 'International Tables Vol C Tables 4.2.6.8 and 6.1.1.4'
H H 0.0000 0.0000 'International Tables Vol C Tables 4.2.6.8 and 6.1.1.4'
N N 0.0061 0.0033 'International Tables Vol C Tables 4.2.6.8 and 6.1.1.4'
P P 0.1023 0.0942 'International Tables Vol C Tables 4.2.6.8 and 6.1.1.4'
Ru Ru -1.2594 0.8363 'International Tables Vol C Tables 4.2.6.8 and 6.1.1.4'
Cl Cl 0.1484 0.1585 'International Tables Vol C Tables 4.2.6.8 and 6.1.1.4'

loop_
_geom_angle_atom_site_label_1
_geom_angle_atom_site_label_2
_geom_angle_atom_site_label_3
_geom_angle
C2 C1 C6 114.5(3)
C2 C1 Ru1 132.7(2)
C6 C1 Ru1 112.8(2)
C1 C2 H2 118.4
C3 C2 C1 123.2(3)
C3 C2 H2 118.4
C2 C3 H3 119.7
C4 C3 C2 120.7(3)
C4 C3 H3 119.7
C3 C4 H4 120.5
C3 C4 C5 119.1(3)
C5 C4 H4 120.5
C4 C5 H5 119.6
C4 C5 C6 120.8(3)
C6 C5 H5 119.6
C1 C6 C7 116.3(3)
C5 C6 C1 121.8(3)
C5 C6 C7 122.0(3)
C8 C7 C6 127.5(3)
N1 C7 C6 113.7(3)
N1 C7 C8 118.8(3)
C7 C8 H8 120.1
C9 C8 C7 119.8(4)
C9 C8 H8 120.1
C8 C9 H9 119.8
C8 C9 C10 120.4(3)
C10 C9 H9 119.8
C9 C10 H10 120.6
C9 C10 C11 118.8(4)
C11 C10 H10 120.6
C10 C11 C12 124.6(3)
N1 C11 C10 120.0(3)
N1 C11 C12 115.4(3)
C11 C12 H12A 109.7
C11 C12 H12B 109.7
H12A C12 H12B 108.2
N2 C12 C11 110.0(3)
N2 C12 H12A 109.7
N2 C12 H12B 109.7
C14 C13 P1 120.0(3)
C18 C13 C14 117.7(3)
C18 C13 P1 122.1(3)
C13 C14 H14 119.5
C15 C14 C13 121.0(4)
C15 C14 H14 119.5
C14 C15 H15 119.8
C16 C15 C14 120.3(4)
C16 C15 H15 119.8
C15 C16 H16 120.2
C17 C16 C15 119.7(4)
C17 C16 H16 120.2
C16 C17 H17 119.8
C16 C17 C18 120.4(4)
C18 C17 H17 119.8
C13 C18 H18 119.6
C17 C18 C13 120.8(4)
C17 C18 H18 119.6
C20 C19 C24 117.9(3)
C20 C19 P1 121.7(3)
C24 C19 P1 120.4(2)
C19 C20 H20 119.8
C21 C20 C19 120.5(4)
C21 C20 H20 119.8
C20 C21 H21 119.5
C20 C21 C22 120.9(4)
C22 C21 H21 119.5
C21 C22 H22 120.3
C23 C22 C21 119.3(3)
C23 C22 H22 120.3
C22 C23 H23 119.9
C22 C23 C24 120.1(4)
C24 C23 H23 119.9
C19 C24 H24 119.4
C23 C24 C19 121.2(3)
C23 C24 H24 119.4
H25A C25 H25B 106.9
C26 C25 H25A 107.4
C26 C25 H25B 107.4
C26 C25 P1 119.7(2)
P1 C25 H25A 107.4
P1 C25 H25B 107.4
C25 C26 H26A 108.4
C25 C26 H26B 108.4
H26A C26 H26B 107.4
C27 C26 C25 115.6(3)
C27 C26 H26A 108.4
C27 C26 H26B 108.4
C26 C27 H27A 108.5
C26 C27 H27B 108.5
C26 C27 C28 114.9(3)
H27A C27 H27B 107.5
C28 C27 H27A 108.5
C28 C27 H27B 108.5
C27 C28 H28A 108.4
C27 C28 H28B 108.4
C27 C28 P2 115.7(2)
H28A C28 H28B 107.4
P2 C28 H28A 108.4
P2 C28 H28B 108.4
C30 C29 P2 122.6(3)
C34 C29 C30 117.6(3)
C34 C29 P2 119.8(2)
C29 C30 H30 119.6
C29 C30 C31 120.9(4)
C31 C30 H30 119.6
C30 C31 H31 119.7
C32 C31 C30 120.7(3)
C32 C31 H31 119.7
C31 C32 H32 120.4
C31 C32 C33 119.3(3)
C33 C32 H32 120.4
C32 C33 H33 119.8
C32 C33 C34 120.4(4)
C34 C33 H33 119.8
C29 C34 H34 119.4
C33 C34 C29 121.2(3)
C33 C34 H34 119.4
C36 C35 P2 121.9(2)
C40 C35 C36 118.4(3)
C40 C35 P2 119.7(2)
C35 C36 H36 119.4
C37 C36 C35 121.2(3)
C37 C36 H36 119.4
C36 C37 H37 119.9
C38 C37 C36 120.1(4)
C38 C37 H37 119.9
C37 C38 H38 120.2
C39 C38 C37 119.6(3)
C39 C38 H38 120.2
C38 C39 H39 119.5
C38 C39 C40 121.0(4)
C40 C39 H39 119.5
C35 C40 C39 119.7(3)
C35 C40 H40 120.1
C39 C40 H40 120.1
H41A C41 H41B 108.2
Cl2 C41 H41A 109.8
Cl2 C41 H41B 109.8
Cl3 C41 H41A 109.8
Cl3 C41 H41B 109.8
Cl3 C41 Cl2 109.4(4)
Cl3A C41 H41A 81.5
Cl3A C41 H41B 105.0
Cl3A C41 Cl2 137.0(5)
Cl3A C41 Cl3 32.7(3)
Cl3A C41 Cl2A 123.9(6)
Cl2A C41 H41A 119.7
Cl2A C41 H41B 113.8
Cl2A C41 Cl2 15.3(4)
Cl2A C41 Cl3 94.5(4)
C7 N1 Ru1 116.9(2)
C11 N1 C7 122.2(3)
C11 N1 Ru1 120.2(2)
C12 N2 Ru1 108.8(2)
C12 N2 H2A 109(2)
C12 N2 H2B 113(3)
Ru1 N2 H2A 98(2)
Ru1 N2 H2B 124(3)
H2A N2 H2B 103(4)
C13 P1 C19 101.36(14)
C13 P1 C25 97.49(15)
C13 P1 Ru1 112.84(10)
C19 P1 C25 101.09(15)
C19 P1 Ru1 119.10(11)
C25 P1 Ru1 121.23(11)
C28 P2 C29 98.97(14)
C28 P2 C35 100.68(15)
C28 P2 Ru1 120.09(11)
C29 P2 C35 99.89(14)
C29 P2 Ru1 112.21(10)
C35 P2 Ru1 121.11(10)
C1 Ru1 Cl1 90.67(8)
C1 Ru1 N1 79.76(11)
C1 Ru1 N2 154.49(12)
C1 Ru1 P1 86.90(8)
C1 Ru1 P2 103.27(9)
N1 Ru1 Cl1 83.42(7)
N1 Ru1 N2 76.30(11)
N1 Ru1 P1 91.82(7)
N1 Ru1 P2 173.20(7)
N2 Ru1 Cl1 78.03(9)
N2 Ru1 P2 99.65(8)
P1 Ru1 Cl1 174.98(3)
P1 Ru1 N2 102.44(9)
P1 Ru1 P2 94.41(3)
P2 Ru1 Cl1 90.42(3)

loop_
_geom_bond_atom_site_label_1
_geom_bond_atom_site_label_2
_geom_bond_distance
C1 C2 1.407(4)
C1 C6 1.430(4)
C1 Ru1 2.057(3)
C2 H2 0.9300
C2 C3 1.384(4)
C3 H3 0.9300
C3 C4 1.376(5)
C4 H4 0.9300
C4 C5 1.378(5)
C5 H5 0.9300
C5 C6 1.400(4)
C6 C7 1.466(5)
C7 C8 1.390(4)
C7 N1 1.353(4)
C8 H8 0.9300
C8 C9 1.367(6)
C9 H9 0.9300
C9 C10 1.377(6)
C10 H10 0.9300
C10 C11 1.388(5)
C11 C12 1.506(5)
C11 N1 1.340(4)
C12 H12A 0.9700
C12 H12B 0.9700
C12 N2 1.477(5)
C13 C14 1.392(5)
C13 C18 1.388(5)
C13 P1 1.843(3)
C14 H14 0.9300
C14 C15 1.377(5)
C15 H15 0.9300
C15 C16 1.374(6)
C16 H16 0.9300
C16 C17 1.367(6)
C17 H17 0.9300
C17 C18 1.383(5)
C18 H18 0.9300
C19 C20 1.388(5)
C19 C24 1.391(5)
C19 P1 1.852(3)
C20 H20 0.9300
C20 C21 1.379(5)
C21 H21 0.9300
C21 C22 1.381(6)
C22 H22 0.9300
C22 C23 1.367(6)
C23 H23 0.9300
C23 C24 1.387(5)
C24 H24 0.9300
C25 H25A 0.9700
C25 H25B 0.9700
C25 C26 1.523(4)
C25 P1 1.863(3)
C26 H26A 0.9700
C26 H26B 0.9700
C26 C27 1.521(5)
C27 H27A 0.9700
C27 H27B 0.9700
C27 C28 1.530(5)
C28 H28A 0.9700
C28 H28B 0.9700
C28 P2 1.843(3)
C29 C30 1.391(4)
C29 C34 1.388(5)
C29 P2 1.852(3)
C30 H30 0.9300
C30 C31 1.391(5)
C31 H31 0.9300
C31 C32 1.366(6)
C32 H32 0.9300
C32 C33 1.378(5)
C33 H33 0.9300
C33 C34 1.386(5)
C34 H34 0.9300
C35 C36 1.396(4)
C35 C40 1.390(4)
C35 P2 1.852(3)
C36 H36 0.9300
C36 C37 1.380(5)
C37 H37 0.9300
C37 C38 1.378(6)
C38 H38 0.9300
C38 C39 1.372(6)
C39 H39 0.9300
C39 C40 1.399(5)
C40 H40 0.9300
C41 H41A 0.9700
C41 H41B 0.9700
C41 Cl2 1.768(8)
C41 Cl3 1.748(6)
C41 Cl3A 1.718(9)
C41 Cl2A 1.738(14)
Cl1 Ru1 2.5157(8)
N1 Ru1 2.065(2)
N2 Ru1 2.255(3)
N2 H2A 0.93(4)
N2 H2B 0.82(4)
P1 Ru1 2.2470(8)
P2 Ru1 2.2938(8)

loop_
_geom_hbond_atom_site_label_D
_geom_hbond_atom_site_label_H
_geom_hbond_atom_site_label_A
_geom_hbond_distance_DH
_geom_hbond_distance_HA
_geom_hbond_distance_DA
_geom_hbond_angle_DHA
N2 H2A Cl1 0.93(4) 2.42(3) 3.010(4) 122(3)

loop_
_geom_torsion_atom_site_label_1
_geom_torsion_atom_site_label_2
_geom_torsion_atom_site_label_3
_geom_torsion_atom_site_label_4
_geom_torsion
C1 C2 C3 C4 -1.1(5)
C1 C6 C7 C8 177.1(3)
C1 C6 C7 N1 -2.5(4)
C2 C1 C6 C5 -1.3(4)
C2 C1 C6 C7 178.1(3)
C2 C1 Ru1 Cl1 100.4(3)
C2 C1 Ru1 N1 -176.4(3)
C2 C1 Ru1 N2 163.2(3)
C2 C1 Ru1 P1 -84.0(3)
C2 C1 Ru1 P2 9.8(3)
C2 C3 C4 C5 -0.2(6)
C3 C4 C5 C6 0.6(6)
C4 C5 C6 C1 0.2(5)
C4 C5 C6 C7 -179.1(3)
C5 C6 C7 C8 -3.5(5)
C5 C6 C7 N1 176.9(3)
C6 C1 C2 C3 1.7(5)
C6 C1 Ru1 Cl1 -77.7(2)
C6 C1 Ru1 N1 5.5(2)
C6 C1 Ru1 N2 -14.9(4)
C6 C1 Ru1 P1 97.9(2)
C6 C1 Ru1 P2 -168.3(2)
C6 C7 C8 C9 -178.2(3)
C6 C7 N1 C11 177.7(3)
C6 C7 N1 Ru1 7.3(3)
C7 C8 C9 C10 -0.3(6)
C7 N1 Ru1 C1 -7.3(2)
C7 N1 Ru1 Cl1 84.6(2)
C7 N1 Ru1 N2 163.8(2)
C7 N1 Ru1 P1 -93.8(2)
C7 N1 Ru1 P2 109.8(6)
C8 C7 N1 C11 -1.9(5)
C8 C7 N1 Ru1 -172.3(2)
C8 C9 C10 C11 -0.3(6)
C9 C10 C11 C12 -178.5(4)
C9 C10 C11 N1 -0.1(6)
C10 C11 C12 N2 -152.3(3)
C10 C11 N1 C7 1.3(5)
C10 C11 N1 Ru1 171.4(3)
C11 C12 N2 Ru1 -32.5(3)
C11 N1 Ru1 C1 -177.9(3)
C11 N1 Ru1 Cl1 -86.0(2)
C11 N1 Ru1 N2 -6.8(2)
C11 N1 Ru1 P1 95.6(2)
C11 N1 Ru1 P2 -60.8(7)
C12 C11 N1 C7 179.8(3)
C12 C11 N1 Ru1 -10.1(4)
C12 N2 Ru1 C1 42.4(4)
C12 N2 Ru1 Cl1 107.8(2)
C12 N2 Ru1 N1 21.8(2)
C12 N2 Ru1 P1 -67.1(2)
C12 N2 Ru1 P2 -163.8(2)
C13 C14 C15 C16 0.8(7)
C13 P1 Ru1 C1 -64.89(15)
C13 P1 Ru1 Cl1 -3.7(4)
C13 P1 Ru1 N1 14.75(14)
C13 P1 Ru1 N2 91.12(14)
C13 P1 Ru1 P2 -167.97(12)
C14 C13 C18 C17 1.9(6)
C14 C13 P1 C19 -146.6(3)
C14 C13 P1 C25 -43.6(3)
C14 C13 P1 Ru1 84.9(3)
C14 C15 C16 C17 -0.5(8)
C15 C16 C17 C18 1.0(8)
C16 C17 C18 C13 -1.7(7)
C18 C13 C14 C15 -1.5(6)
C18 C13 P1 C19 37.1(3)
C18 C13 P1 C25 140.1(3)
C18 C13 P1 Ru1 -91.4(3)
C19 C20 C21 C22 1.3(6)
C19 P1 Ru1 C1 176.49(14)
C19 P1 Ru1 Cl1 -122.3(4)
C19 P1 Ru1 N1 -103.87(14)
C19 P1 Ru1 N2 -27.50(14)
C19 P1 Ru1 P2 73.41(12)
C20 C19 C24 C23 -0.8(5)
C20 C19 P1 C13 47.2(3)
C20 C19 P1 C25 -52.9(3)
C20 C19 P1 Ru1 171.6(2)
C20 C21 C22 C23 -1.1(6)
C21 C22 C23 C24 0.0(6)
C22 C23 C24 C19 1.0(5)
C24 C19 C20 C21 -0.3(5)
C24 C19 P1 C13 -133.0(3)
C24 C19 P1 C25 126.9(3)
C24 C19 P1 Ru1 -8.6(3)
C25 C26 C27 C28 78.3(4)
C25 P1 Ru1 C1 49.99(15)
C25 P1 Ru1 Cl1 111.2(4)
C25 P1 Ru1 N1 129.63(14)
C25 P1 Ru1 N2 -154.00(14)
C25 P1 Ru1 P2 -53.10(12)
C26 C25 P1 C13 -155.0(3)
C26 C25 P1 C19 -51.9(3)
C26 C25 P1 Ru1 82.4(3)
C26 C27 C28 P2 -101.2(3)
C27 C28 P2 C29 -167.4(2)
C27 C28 P2 C35 -65.4(3)
C27 C28 P2 Ru1 70.4(3)
C28 P2 Ru1 C1 -91.09(15)
C28 P2 Ru1 Cl1 178.12(12)
C28 P2 Ru1 N1 153.1(6)
C28 P2 Ru1 N2 100.19(15)
C28 P2 Ru1 P1 -3.24(12)
C29 C30 C31 C32 -0.5(6)
C29 P2 Ru1 C1 153.36(14)
C29 P2 Ru1 Cl1 62.58(11)
C29 P2 Ru1 N1 37.6(6)
C29 P2 Ru1 N2 -15.35(14)
C29 P2 Ru1 P1 -118.78(11)
C30 C29 C34 C33 0.6(5)
C30 C29 P2 C28 -27.3(3)
C30 C29 P2 C35 -129.9(3)
C30 C29 P2 Ru1 100.5(3)
C30 C31 C32 C33 1.6(6)
C31 C32 C33 C34 -1.5(6)
C32 C33 C34 C29 0.4(5)
C34 C29 C30 C31 -0.6(5)
C34 C29 P2 C28 154.5(3)
C34 C29 P2 C35 51.9(3)
C34 C29 P2 Ru1 -77.7(3)
C35 C36 C37 C38 0.5(6)
C35 P2 Ru1 C1 35.78(15)
C35 P2 Ru1 Cl1 -55.01(12)
C35 P2 Ru1 N1 -80.0(6)
C35 P2 Ru1 N2 -132.94(15)
C35 P2 Ru1 P1 123.63(12)
C36 C35 C40 C39 1.5(5)
C36 C35 P2 C28 -32.2(3)
C36 C35 P2 C29 69.0(3)
C36 C35 P2 Ru1 -167.4(2)
C36 C37 C38 C39 1.4(6)
C37 C38 C39 C40 -1.9(6)
C38 C39 C40 C35 0.4(6)
C40 C35 C36 C37 -2.0(5)
C40 C35 P2 C28 147.1(3)
C40 C35 P2 C29 -111.7(3)
C40 C35 P2 Ru1 11.9(3)
N1 C7 C8 C9 1.4(5)
N1 C11 C12 N2 29.3(4)
P1 C13 C14 C15 -177.9(3)
P1 C13 C18 C17 178.3(4)
P1 C19 C20 C21 179.5(3)
P1 C19 C24 C23 179.4(3)
P1 C25 C26 C27 -67.7(4)
P2 C29 C30 C31 -178.8(3)
P2 C29 C34 C33 178.9(3)
P2 C35 C36 C37 177.3(3)
P2 C35 C40 C39 -177.8(3)
Ru1 C1 C2 C3 -176.4(3)
Ru1 C1 C6 C5 177.2(3)
Ru1 C1 C6 C7 -3.4(3)
